data_4068123
loop_
_publ_author_name
'\.Zukowska, Karolina'
'Szadkowska, Anna'
'Pazio, Aleksandra E.'
'Wo\'zniak, Krzysztof'
'Grela, Karol'

_publ_section_title
;
 Thermal Switchability of N-Chelating Hoveyda-type Catalyst Containing a
 Secondary Amine Ligand
;
_journal_issue 1
_journal_name_full Organometallics
_journal_page_first 462
_journal_paper_doi 10.1021/om2011062
_journal_volume 31
_journal_year 2012
_chemical_formula_moiety 'C35 H39 Cl2 N3 Ru'
_chemical_formula_sum 'C35 H39 Cl2 N3 Ru'
_chemical_formula_weight 673.66
_chemical_name_systematic
; 
 ? 
;
_space_group_IT_number 14
_symmetry_cell_setting monoclinic
_symmetry_space_group_name_Hall '-P 2yn'
_symmetry_space_group_name_H-M 'P 1 21/n 1'
_atom_sites_solution_hydrogens geom
_atom_sites_solution_primary direct
_atom_sites_solution_secondary difmap
_audit_creation_method SHELXL-97
_cell_angle_alpha 90.00
_cell_angle_beta 100.305(5)
_cell_angle_gamma 90.00
_cell_formula_units_Z 4
_cell_length_a 14.6121(9)
_cell_length_b 10.5242(6)
_cell_length_c 20.7757(12)
_cell_measurement_reflns_used 354
_cell_measurement_temperature 100(2)
_cell_measurement_theta_max 25.35
_cell_measurement_theta_min 1.58
_cell_volume 3143.4(3)
_computing_cell_refinement 'Bruker SMART'
_computing_data_collection 'Bruker SMART'
_computing_data_reduction 'Bruker SAINT'
_computing_molecular_graphics 'Ortep-3 for Windows: L. J. Farrugia, J. Appl. Cryst (1997), 30, 565.'
_computing_structure_refinement 'SHELXL-97 (Sheldrick, 1997)'
_computing_structure_solution 'Bruker SHELXTL'
_diffrn_ambient_temperature 100(2)
_diffrn_measured_fraction_theta_full 0.998
_diffrn_measured_fraction_theta_max 0.998
_diffrn_measurement_device_type 'CCD area detector'
_diffrn_measurement_method 'omega scans'
_diffrn_radiation_monochromator 'multi-layer optics'
_diffrn_radiation_source 'TXS rotating anode'
_diffrn_radiation_type MoK\a
_diffrn_radiation_wavelength 0.71073
_diffrn_reflns_av_R_equivalents 0.1100
_diffrn_reflns_av_sigmaI/netI 0.1351
_diffrn_reflns_limit_h_max 16
_diffrn_reflns_limit_h_min -17
_diffrn_reflns_limit_k_max 11
_diffrn_reflns_limit_k_min -12
_diffrn_reflns_limit_l_max 23
_diffrn_reflns_limit_l_min -25
_diffrn_reflns_number 21888
_diffrn_reflns_theta_full 25.35
_diffrn_reflns_theta_max 25.35
_diffrn_reflns_theta_min 1.58
_exptl_absorpt_coefficient_mu 0.698
_exptl_absorpt_correction_T_max 0.7453
_exptl_absorpt_correction_T_min 0.6508
_exptl_absorpt_correction_type numerical
_exptl_absorpt_process_details 'Sheldrick, G. M. (1996). SADABS. University of G&#x00F6;ttingen, Germany.'
_exptl_crystal_colour green
_exptl_crystal_density_diffrn 1.423
_exptl_crystal_density_method 'not measured'
_exptl_crystal_description plate
_exptl_crystal_F_000 1392
_exptl_crystal_size_max 0.145
_exptl_crystal_size_mid 0.092
_exptl_crystal_size_min 0.034
_refine_diff_density_max 0.521
_refine_diff_density_min -0.492
_refine_diff_density_rms 0.118
_refine_ls_extinction_method none
_refine_ls_goodness_of_fit_ref 0.977
_refine_ls_hydrogen_treatment mixed
_refine_ls_matrix_type full
_refine_ls_number_parameters 379
_refine_ls_number_reflns 5748
_refine_ls_number_restraints 0
_refine_ls_restrained_S_all 0.977
_refine_ls_R_factor_all 0.1211
_refine_ls_R_factor_gt 0.0487
_refine_ls_shift/su_max 0.001
_refine_ls_shift/su_mean 0.000
_refine_ls_structure_factor_coef Fsqd
_refine_ls_weighting_details 'calc w=1/[\s^2^(Fo^2^)+(0.0292P)^2^+0.0000P] where P=(Fo^2^+2Fc^2^)/3'
_refine_ls_weighting_scheme calc
_refine_ls_wR_factor_gt 0.0744
_refine_ls_wR_factor_ref 0.0914
_reflns_number_gt 3375
_reflns_number_total 5748
_reflns_threshold_expression >2sigma(I)
_cod_data_source_file om2011062_si_007.cif
_cod_data_source_block shelxl
_cod_original_sg_symbol_H-M P2(1)/n
_cod_database_code 4068123

loop_
_symmetry_equiv_pos_as_xyz
'x, y, z'
'-x+1/2, y+1/2, -z+1/2'
'-x, -y, -z'
'x-1/2, -y-1/2, z-1/2'

loop_
_atom_site_label
_atom_site_type_symbol
_atom_site_fract_x
_atom_site_fract_y
_atom_site_fract_z
_atom_site_U_iso_or_equiv
_atom_site_adp_type
_atom_site_occupancy
_atom_site_symmetry_multiplicity
_atom_site_calc_flag
_atom_site_refinement_flags
Ru1 Ru 0.62011(3) 0.02684(4) 0.880230(19) 0.01562(12) Uani 1 1 d .
Cl1 Cl 0.75163(8) -0.07676(12) 0.85625(6) 0.0240(3) Uani 1 1 d .
Cl2 Cl 0.53340(9) 0.14797(11) 0.94159(6) 0.0231(3) Uani 1 1 d .
N1 N 0.5569(3) 0.2256(3) 0.77380(17) 0.0134(9) Uani 1 1 d .
N2 N 0.6858(3) 0.2744(4) 0.83744(18) 0.0155(9) Uani 1 1 d .
N3 N 0.6055(3) -0.1274(4) 0.94979(19) 0.0189(11) Uani 1 1 d .
C1 C 0.6231(3) 0.1815(4) 0.8233(2) 0.0163(12) Uani 1 1 d .
C2 C 0.5773(3) 0.3532(4) 0.7505(2) 0.0179(12) Uani 1 1 d .
H2A H 0.5249 0.4123 0.7516 0.021 Uiso 1 1 calc R
H2B H 0.5905 0.3497 0.7054 0.021 Uiso 1 1 calc R
C3 C 0.6627(3) 0.3923(5) 0.7990(2) 0.0218(13) Uani 1 1 d .
H3A H 0.7141 0.4178 0.7765 0.026 Uiso 1 1 calc R
H3B H 0.6487 0.4630 0.8271 0.026 Uiso 1 1 calc R
C4 C 0.4879(3) 0.1507(4) 0.7334(2) 0.0170(12) Uani 1 1 d .
C5 C 0.3963(3) 0.1544(4) 0.7427(2) 0.0177(12) Uani 1 1 d .
C6 C 0.3320(3) 0.0771(5) 0.7036(2) 0.0207(12) Uani 1 1 d .
H6 H 0.2691 0.0782 0.7098 0.025 Uiso 1 1 calc R
C7 C 0.3565(3) -0.0015(4) 0.6559(2) 0.0200(12) Uani 1 1 d .
C8 C 0.4484(3) 0.0017(4) 0.6467(2) 0.0166(12) Uani 1 1 d .
H8 H 0.4658 -0.0488 0.6129 0.020 Uiso 1 1 calc R
C9 C 0.5154(3) 0.0756(4) 0.6848(2) 0.0147(11) Uani 1 1 d .
C10 C 0.3654(3) 0.2393(4) 0.7924(2) 0.0231(13) Uani 1 1 d .
H10A H 0.4127 0.2399 0.8323 0.035 Uiso 1 1 calc R
H10B H 0.3065 0.2078 0.8026 0.035 Uiso 1 1 calc R
H10C H 0.3566 0.3257 0.7749 0.035 Uiso 1 1 calc R
C11 C 0.2876(3) -0.0871(5) 0.6151(2) 0.0268(13) Uani 1 1 d .
H11A H 0.3026 -0.1758 0.6270 0.040 Uiso 1 1 calc R
H11B H 0.2902 -0.0742 0.5687 0.040 Uiso 1 1 calc R
H11C H 0.2249 -0.0674 0.6228 0.040 Uiso 1 1 calc R
C12 C 0.6154(3) 0.0683(4) 0.6768(2) 0.0227(13) Uani 1 1 d .
H12A H 0.6531 0.0343 0.7169 0.034 Uiso 1 1 calc R
H12B H 0.6377 0.1535 0.6683 0.034 Uiso 1 1 calc R
H12C H 0.6208 0.0124 0.6399 0.034 Uiso 1 1 calc R
C13 C 0.7721(3) 0.2715(4) 0.8838(2) 0.0161(12) Uani 1 1 d .
C14 C 0.8519(3) 0.2290(4) 0.8628(2) 0.0174(12) Uani 1 1 d .
C15 C 0.9360(3) 0.2365(4) 0.9058(2) 0.0209(12) Uani 1 1 d .
H15 H 0.9903 0.2036 0.8926 0.025 Uiso 1 1 calc R
C16 C 0.9435(4) 0.2910(5) 0.9678(3) 0.0237(13) Uani 1 1 d .
C17 C 0.8623(4) 0.3361(4) 0.9856(2) 0.0228(13) Uani 1 1 d .
H17 H 0.8658 0.3746 1.0274 0.027 Uiso 1 1 calc R
C18 C 0.7762(3) 0.3272(4) 0.9450(2) 0.0196(12) Uani 1 1 d .
C19 C 0.8496(3) 0.1818(5) 0.7942(2) 0.0238(13) Uani 1 1 d .
H19A H 0.8368 0.2530 0.7635 0.036 Uiso 1 1 calc R
H19B H 0.8007 0.1176 0.7835 0.036 Uiso 1 1 calc R
H19C H 0.9099 0.1440 0.7909 0.036 Uiso 1 1 calc R
C20 C 1.0353(3) 0.3062(5) 1.0118(2) 0.0315(14) Uani 1 1 d .
H20A H 1.0430 0.3946 1.0266 0.047 Uiso 1 1 calc R
H20B H 1.0852 0.2838 0.9879 0.047 Uiso 1 1 calc R
H20C H 1.0382 0.2501 1.0498 0.047 Uiso 1 1 calc R
C21 C 0.6927(3) 0.3846(5) 0.9670(2) 0.0278(14) Uani 1 1 d .
H21A H 0.6989 0.4774 0.9684 0.042 Uiso 1 1 calc R
H21B H 0.6885 0.3529 1.0107 0.042 Uiso 1 1 calc R
H21C H 0.6363 0.3611 0.9363 0.042 Uiso 1 1 calc R
C22 C 0.5342(3) -0.0700(4) 0.8282(2) 0.0210(12) Uani 1 1 d .
H22 H 0.5044 -0.0388 0.7869 0.025 Uiso 1 1 calc R
C23 C 0.5110(3) -0.1949(5) 0.8498(2) 0.0190(12) Uani 1 1 d .
C24 C 0.4551(3) -0.2816(5) 0.8102(2) 0.0200(12) Uani 1 1 d .
H24 H 0.4263 -0.2584 0.7671 0.024 Uiso 1 1 calc R
C25 C 0.4416(3) -0.4011(5) 0.8337(2) 0.0220(12) Uani 1 1 d .
H25 H 0.4044 -0.4612 0.8066 0.026 Uiso 1 1 calc R
C26 C 0.4823(3) -0.4334(5) 0.8966(3) 0.0270(14) Uani 1 1 d .
H26 H 0.4728 -0.5161 0.9124 0.032 Uiso 1 1 calc R
C27 C 0.5367(3) -0.3478(5) 0.9372(2) 0.0221(12) Uani 1 1 d .
H27 H 0.5635 -0.3707 0.9808 0.027 Uiso 1 1 calc R
C28 C 0.5512(3) -0.2290(5) 0.9135(2) 0.0193(12) Uani 1 1 d .
C29 C 0.6873(3) -0.1735(5) 0.9974(2) 0.0272(13) Uani 1 1 d .
H29A H 0.7306 -0.2179 0.9734 0.033 Uiso 1 1 calc R
H29B H 0.6661 -0.2354 1.0275 0.033 Uiso 1 1 calc R
C30 C 0.7383(4) -0.0664(5) 1.0369(2) 0.0229(13) Uani 1 1 d .
C31 C 0.8268(3) -0.0338(5) 1.0290(2) 0.0288(13) Uani 1 1 d .
H31 H 0.8535 -0.0737 0.9957 0.035 Uiso 1 1 calc R
C32 C 0.8774(4) 0.0560(5) 1.0688(3) 0.0365(15) Uani 1 1 d .
H32 H 0.9396 0.0744 1.0643 0.044 Uiso 1 1 calc R
C33 C 0.8378(4) 0.1185(5) 1.1148(3) 0.0378(15) Uani 1 1 d .
H33 H 0.8722 0.1813 1.1417 0.045 Uiso 1 1 calc R
C34 C 0.7491(4) 0.0904(6) 1.1219(3) 0.0446(17) Uani 1 1 d .
H34 H 0.7212 0.1350 1.1531 0.053 Uiso 1 1 calc R
C35 C 0.6999(4) -0.0024(5) 1.0840(2) 0.0331(15) Uani 1 1 d .
H35 H 0.6388 -0.0230 1.0901 0.040 Uiso 1 1 calc R
H3N H 0.573(4) -0.100(5) 0.973(2) 0.040 Uiso 1 1 d .

loop_
_atom_site_aniso_label
_atom_site_aniso_U_11
_atom_site_aniso_U_22
_atom_site_aniso_U_33
_atom_site_aniso_U_23
_atom_site_aniso_U_13
_atom_site_aniso_U_12
Ru1 0.0176(2) 0.0153(2) 0.0137(2) 0.0007(2) 0.00234(16) 0.0000(2)
Cl1 0.0251(8) 0.0249(8) 0.0234(7) 0.0011(6) 0.0085(6) 0.0050(6)
Cl2 0.0268(8) 0.0230(8) 0.0215(7) 0.0007(6) 0.0098(6) 0.0020(6)
N1 0.015(2) 0.012(2) 0.012(2) 0.0020(18) 0.0017(19) -0.0037(18)
N2 0.010(2) 0.018(2) 0.018(2) 0.0041(19) 0.0008(19) -0.0054(19)
N3 0.018(3) 0.025(3) 0.014(3) 0.001(2) 0.003(2) 0.003(2)
C1 0.015(3) 0.021(3) 0.015(3) -0.003(2) 0.006(2) 0.004(2)
C2 0.020(3) 0.015(3) 0.017(3) 0.005(2) 0.000(2) -0.001(2)
C3 0.022(3) 0.021(3) 0.022(3) 0.004(2) 0.002(2) 0.002(2)
C4 0.019(3) 0.014(3) 0.016(3) 0.007(2) -0.001(2) -0.003(2)
C5 0.017(3) 0.017(3) 0.018(3) 0.000(2) 0.001(2) 0.003(2)
C6 0.013(3) 0.024(3) 0.024(3) 0.003(3) 0.002(2) -0.002(2)
C7 0.028(3) 0.013(3) 0.017(3) 0.001(2) -0.003(2) -0.005(2)
C8 0.023(3) 0.015(3) 0.013(3) 0.004(2) 0.004(2) 0.003(2)
C9 0.018(3) 0.013(3) 0.011(3) 0.004(2) -0.001(2) -0.001(2)
C10 0.020(3) 0.024(3) 0.025(3) 0.000(2) 0.004(3) -0.001(2)
C11 0.023(3) 0.029(3) 0.028(3) -0.003(3) 0.004(3) -0.012(3)
C12 0.019(3) 0.025(3) 0.024(3) -0.005(2) 0.003(2) 0.002(2)
C13 0.019(3) 0.012(3) 0.015(3) 0.005(2) -0.001(2) -0.006(2)
C14 0.019(3) 0.014(3) 0.022(3) -0.001(2) 0.012(3) -0.002(2)
C15 0.014(3) 0.019(3) 0.029(3) -0.003(2) 0.001(3) -0.003(2)
C16 0.023(3) 0.017(3) 0.029(3) 0.001(3) -0.002(3) -0.002(2)
C17 0.027(3) 0.024(3) 0.017(3) -0.001(2) 0.003(3) -0.002(3)
C18 0.023(3) 0.020(3) 0.015(3) 0.000(2) 0.001(2) 0.000(2)
C19 0.022(3) 0.027(3) 0.022(3) -0.001(2) 0.005(2) 0.000(2)
C20 0.026(3) 0.036(4) 0.031(3) -0.005(3) 0.001(3) 0.002(3)
C21 0.025(3) 0.037(4) 0.019(3) -0.009(3) -0.001(3) -0.001(3)
C22 0.024(3) 0.018(3) 0.021(3) 0.000(2) 0.005(2) 0.001(2)
C23 0.016(3) 0.021(3) 0.019(3) -0.001(2) 0.002(2) 0.002(2)
C24 0.020(3) 0.024(3) 0.015(3) -0.004(2) 0.000(2) -0.003(2)
C25 0.016(3) 0.019(3) 0.032(3) -0.006(3) 0.006(3) -0.002(2)
C26 0.022(3) 0.018(3) 0.041(4) 0.004(3) 0.007(3) -0.002(2)
C27 0.020(3) 0.025(3) 0.022(3) 0.001(3) 0.004(2) 0.000(3)
C28 0.016(3) 0.022(3) 0.023(3) 0.000(3) 0.011(3) 0.002(2)
C29 0.030(3) 0.024(3) 0.023(3) 0.003(2) -0.007(3) 0.001(3)
C30 0.027(3) 0.021(3) 0.018(3) 0.001(2) -0.001(3) -0.001(2)
C31 0.029(3) 0.029(3) 0.028(3) -0.004(3) 0.004(3) -0.001(3)
C32 0.026(3) 0.042(4) 0.039(4) -0.005(3) 0.000(3) -0.004(3)
C33 0.043(4) 0.033(4) 0.033(4) -0.010(3) -0.004(3) -0.001(3)
C34 0.048(4) 0.056(4) 0.028(4) -0.024(3) 0.003(3) -0.005(4)
C35 0.029(3) 0.044(4) 0.025(3) 0.000(3) 0.002(3) -0.002(3)

loop_
_atom_type_symbol
_atom_type_description
_atom_type_scat_dispersion_real
_atom_type_scat_dispersion_imag
_atom_type_scat_source
C C 0.0033 0.0016 'International Tables Vol C Tables 4.2.6.8 and 6.1.1.4'
H H 0.0000 0.0000 'International Tables Vol C Tables 4.2.6.8 and 6.1.1.4'
N N 0.0061 0.0033 'International Tables Vol C Tables 4.2.6.8 and 6.1.1.4'
O O 0.0106 0.0060 'International Tables Vol C Tables 4.2.6.8 and 6.1.1.4'
Cl Cl 0.1484 0.1585 'International Tables Vol C Tables 4.2.6.8 and 6.1.1.4'
Ru Ru -1.2594 0.8363 'International Tables Vol C Tables 4.2.6.8 and 6.1.1.4'

loop_
_geom_angle_atom_site_label_1
_geom_angle_atom_site_label_2
_geom_angle_atom_site_label_3
_geom_angle
C22 Ru1 C1 100.9(2)
C22 Ru1 N3 80.74(19)
C1 Ru1 N3 172.45(16)
C22 Ru1 Cl2 104.29(15)
C1 Ru1 Cl2 87.15(13)
N3 Ru1 Cl2 85.31(11)
C22 Ru1 Cl1 96.81(14)
C1 Ru1 Cl1 98.42(13)
N3 Ru1 Cl1 88.65(11)
Cl2 Ru1 Cl1 156.77(5)
C1 N1 C4 125.9(4)
C1 N1 C2 113.6(4)
C4 N1 C2 118.2(4)
C1 N2 C13 127.9(4)
C1 N2 C3 114.5(4)
C13 N2 C3 117.6(3)
C28 N3 C29 113.7(4)
C28 N3 Ru1 107.9(3)
C29 N3 Ru1 120.9(3)
C28 N3 H3N 105(4)
C29 N3 H3N 103(4)
Ru1 N3 H3N 105(4)
N2 C1 N1 106.4(4)
N2 C1 Ru1 123.2(3)
N1 C1 Ru1 129.1(3)
N1 C2 C3 102.7(4)
N1 C2 H2A 111.2
C3 C2 H2A 111.2
N1 C2 H2B 111.2
C3 C2 H2B 111.2
H2A C2 H2B 109.1
N2 C3 C2 102.2(4)
N2 C3 H3A 111.3
C2 C3 H3A 111.3
N2 C3 H3B 111.3
C2 C3 H3B 111.3
H3A C3 H3B 109.2
C5 C4 C9 121.8(4)
C5 C4 N1 120.0(4)
C9 C4 N1 118.2(4)
C4 C5 C6 118.1(4)
C4 C5 C10 122.1(4)
C6 C5 C10 119.8(4)
C7 C6 C5 122.2(5)
C7 C6 H6 118.9
C5 C6 H6 118.9
C6 C7 C8 117.6(4)
C6 C7 C11 122.1(4)
C8 C7 C11 120.3(4)
C9 C8 C7 122.5(4)
C9 C8 H8 118.8
C7 C8 H8 118.8
C8 C9 C4 117.8(4)
C8 C9 C12 120.7(4)
C4 C9 C12 121.4(4)
C5 C10 H10A 109.5
C5 C10 H10B 109.5
H10A C10 H10B 109.5
C5 C10 H10C 109.5
H10A C10 H10C 109.5
H10B C10 H10C 109.5
C7 C11 H11A 109.5
C7 C11 H11B 109.5
H11A C11 H11B 109.5
C7 C11 H11C 109.5
H11A C11 H11C 109.5
H11B C11 H11C 109.5
C9 C12 H12A 109.5
C9 C12 H12B 109.5
H12A C12 H12B 109.5
C9 C12 H12C 109.5
H12A C12 H12C 109.5
H12B C12 H12C 109.5
C14 C13 C18 121.4(5)
C14 C13 N2 118.7(4)
C18 C13 N2 119.3(4)
C15 C14 C13 118.5(4)
C15 C14 C19 119.7(4)
C13 C14 C19 121.7(4)
C14 C15 C16 122.2(5)
C14 C15 H15 118.9
C16 C15 H15 118.9
C17 C16 C15 117.1(5)
C17 C16 C20 121.3(5)
C15 C16 C20 121.6(5)
C18 C17 C16 122.7(5)
C18 C17 H17 118.6
C16 C17 H17 118.6
C17 C18 C13 118.0(5)
C17 C18 C21 119.0(4)
C13 C18 C21 122.9(4)
C14 C19 H19A 109.5
C14 C19 H19B 109.5
H19A C19 H19B 109.5
C14 C19 H19C 109.5
H19A C19 H19C 109.5
H19B C19 H19C 109.5
C16 C20 H20A 109.5
C16 C20 H20B 109.5
H20A C20 H20B 109.5
C16 C20 H20C 109.5
H20A C20 H20C 109.5
H20B C20 H20C 109.5
C18 C21 H21A 109.5
C18 C21 H21B 109.5
H21A C21 H21B 109.5
C18 C21 H21C 109.5
H21A C21 H21C 109.5
H21B C21 H21C 109.5
C23 C22 Ru1 120.0(4)
C23 C22 H22 120.0
Ru1 C22 H22 120.0
C24 C23 C28 119.7(5)
C24 C23 C22 123.8(5)
C28 C23 C22 116.4(4)
C25 C24 C23 119.7(5)
C25 C24 H24 120.2
C23 C24 H24 120.2
C24 C25 C26 119.8(5)
C24 C25 H25 120.1
C26 C25 H25 120.1
C25 C26 C27 121.4(5)
C25 C26 H26 119.3
C27 C26 H26 119.3
C28 C27 C26 118.8(5)
C28 C27 H27 120.6
C26 C27 H27 120.6
C27 C28 C23 120.6(5)
C27 C28 N3 125.8(5)
C23 C28 N3 113.6(4)
N3 C29 C30 112.1(4)
N3 C29 H29A 109.2
C30 C29 H29A 109.2
N3 C29 H29B 109.2
C30 C29 H29B 109.2
H29A C29 H29B 107.9
C31 C30 C35 118.1(5)
C31 C30 C29 120.3(5)
C35 C30 C29 121.5(5)
C30 C31 C32 120.9(5)
C30 C31 H31 119.5
C32 C31 H31 119.5
C33 C32 C31 119.9(5)
C33 C32 H32 120.0
C31 C32 H32 120.0
C34 C33 C32 120.0(5)
C34 C33 H33 120.0
C32 C33 H33 120.0
C33 C34 C35 120.2(5)
C33 C34 H34 119.9
C35 C34 H34 119.9
C34 C35 C30 120.9(5)
C34 C35 H35 119.6
C30 C35 H35 119.6

loop_
_geom_bond_atom_site_label_1
_geom_bond_atom_site_label_2
_geom_bond_distance
Ru1 C22 1.816(5)
Ru1 C1 2.016(5)
Ru1 N3 2.209(4)
Ru1 Cl2 2.3310(13)
Ru1 Cl1 2.3395(12)
N1 C1 1.362(6)
N1 C4 1.428(6)
N1 C2 1.475(5)
N2 C1 1.335(6)
N2 C13 1.444(6)
N2 C3 1.481(6)
N3 C28 1.458(6)
N3 C29 1.491(6)
N3 H3N 0.79(5)
C2 C3 1.515(6)
C2 H2A 0.9900
C2 H2B 0.9900
C3 H3A 0.9900
C3 H3B 0.9900
C4 C5 1.387(6)
C4 C9 1.396(6)
C5 C6 1.390(6)
C5 C10 1.495(6)
C6 C7 1.387(6)
C6 H6 0.9500
C7 C8 1.390(6)
C7 C11 1.496(6)
C8 C9 1.384(6)
C8 H8 0.9500
C9 C12 1.502(6)
C10 H10A 0.9800
C10 H10B 0.9800
C10 H10C 0.9800
C11 H11A 0.9800
C11 H11B 0.9800
C11 H11C 0.9800
C12 H12A 0.9800
C12 H12B 0.9800
C12 H12C 0.9800
C13 C14 1.389(6)
C13 C18 1.392(6)
C14 C15 1.386(6)
C14 C19 1.505(6)
C15 C16 1.397(6)
C15 H15 0.9500
C16 C17 1.389(6)
C16 C20 1.490(7)
C17 C18 1.388(6)
C17 H17 0.9500
C18 C21 1.503(6)
C19 H19A 0.9800
C19 H19B 0.9800
C19 H19C 0.9800
C20 H20A 0.9800
C20 H20B 0.9800
C20 H20C 0.9800
C21 H21A 0.9800
C21 H21B 0.9800
C21 H21C 0.9800
C22 C23 1.448(6)
C22 H22 0.9500
C23 C24 1.392(6)
C23 C28 1.395(6)
C24 C25 1.375(6)
C24 H24 0.9500
C25 C26 1.378(6)
C25 H25 0.9500
C26 C27 1.384(6)
C26 H26 0.9500
C27 C28 1.375(6)
C27 H27 0.9500
C29 C30 1.509(6)
C29 H29A 0.9900
C29 H29B 0.9900
C30 C31 1.375(6)
C30 C35 1.386(6)
C31 C32 1.380(7)
C31 H31 0.9500
C32 C33 1.371(7)
C32 H32 0.9500
C33 C34 1.363(7)
C33 H33 0.9500
C34 C35 1.374(7)
C34 H34 0.9500
C35 H35 0.9500

loop_
_geom_torsion_atom_site_label_1
_geom_torsion_atom_site_label_2
_geom_torsion_atom_site_label_3
_geom_torsion_atom_site_label_4
_geom_torsion
C22 Ru1 N3 C28 10.4(3)
Cl2 Ru1 N3 C28 115.7(3)
Cl1 Ru1 N3 C28 -86.8(3)
C22 Ru1 N3 C29 143.6(4)
Cl2 Ru1 N3 C29 -111.0(3)
Cl1 Ru1 N3 C29 46.5(3)
C13 N2 C1 N1 -176.0(4)
C3 N2 C1 N1 2.6(5)
C13 N2 C1 Ru1 15.6(6)
C3 N2 C1 Ru1 -165.9(3)
C4 N1 C1 N2 165.4(4)
C2 N1 C1 N2 2.9(5)
C4 N1 C1 Ru1 -27.1(6)
C2 N1 C1 Ru1 170.4(3)
C22 Ru1 C1 N2 -171.1(4)
Cl2 Ru1 C1 N2 84.9(4)
Cl1 Ru1 C1 N2 -72.5(4)
C22 Ru1 C1 N1 23.2(4)
Cl2 Ru1 C1 N1 -80.8(4)
Cl1 Ru1 C1 N1 121.9(4)
C1 N1 C2 C3 -6.7(5)
C4 N1 C2 C3 -170.7(4)
C1 N2 C3 C2 -6.5(5)
C13 N2 C3 C2 172.2(4)
N1 C2 C3 N2 7.3(4)
C1 N1 C4 C5 105.2(5)
C2 N1 C4 C5 -93.0(5)
C1 N1 C4 C9 -75.2(6)
C2 N1 C4 C9 86.6(5)
C9 C4 C5 C6 2.4(7)
N1 C4 C5 C6 -178.1(4)
C9 C4 C5 C10 -177.0(4)
N1 C4 C5 C10 2.6(7)
C4 C5 C6 C7 -0.6(7)
C10 C5 C6 C7 178.7(4)
C5 C6 C7 C8 -1.8(7)
C5 C6 C7 C11 178.4(5)
C6 C7 C8 C9 2.7(7)
C11 C7 C8 C9 -177.5(4)
C7 C8 C9 C4 -1.1(7)
C7 C8 C9 C12 175.1(4)
C5 C4 C9 C8 -1.5(7)
N1 C4 C9 C8 178.9(4)
C5 C4 C9 C12 -177.6(4)
N1 C4 C9 C12 2.8(6)
C1 N2 C13 C14 88.5(6)
C3 N2 C13 C14 -90.1(5)
C1 N2 C13 C18 -100.4(5)
C3 N2 C13 C18 81.1(5)
C18 C13 C14 C15 3.6(7)
N2 C13 C14 C15 174.6(4)
C18 C13 C14 C19 -173.3(4)
N2 C13 C14 C19 -2.3(7)
C13 C14 C15 C16 -3.2(7)
C19 C14 C15 C16 173.7(4)
C14 C15 C16 C17 1.1(7)
C14 C15 C16 C20 -175.9(4)
C15 C16 C17 C18 0.9(7)
C20 C16 C17 C18 177.9(5)
C16 C17 C18 C13 -0.5(7)
C16 C17 C18 C21 -176.9(5)
C14 C13 C18 C17 -1.7(7)
N2 C13 C18 C17 -172.7(4)
C14 C13 C18 C21 174.5(4)
N2 C13 C18 C21 3.5(7)
C1 Ru1 C22 C23 178.6(4)
N3 Ru1 C22 C23 -8.9(4)
Cl2 Ru1 C22 C23 -91.6(4)
Cl1 Ru1 C22 C23 78.6(4)
Ru1 C22 C23 C24 -171.7(4)
Ru1 C22 C23 C28 5.8(6)
C28 C23 C24 C25 -1.5(7)
C22 C23 C24 C25 176.0(4)
C23 C24 C25 C26 1.1(7)
C24 C25 C26 C27 0.2(7)
C25 C26 C27 C28 -1.0(7)
C26 C27 C28 C23 0.7(7)
C26 C27 C28 N3 179.2(4)
C24 C23 C28 C27 0.6(7)
C22 C23 C28 C27 -177.0(4)
C24 C23 C28 N3 -178.1(4)
C22 C23 C28 N3 4.3(6)
C29 N3 C28 C27 34.3(6)
Ru1 N3 C28 C27 171.3(4)
C29 N3 C28 C23 -147.1(4)
Ru1 N3 C28 C23 -10.1(5)
C28 N3 C29 C30 -176.6(4)
Ru1 N3 C29 C30 52.6(5)
N3 C29 C30 C31 -112.8(5)
N3 C29 C30 C35 70.4(6)
C35 C30 C31 C32 2.8(8)
C29 C30 C31 C32 -174.1(5)
C30 C31 C32 C33 -3.2(8)
C31 C32 C33 C34 1.1(8)
C32 C33 C34 C35 1.4(9)
C33 C34 C35 C30 -1.8(9)
C31 C30 C35 C34 -0.3(8)
C29 C30 C35 C34 176.6(5)
